data_4133394
loop_
_publ_author_name
'de la Vega-Hern\'andez, Karen'
'Romain, Elise'
'Coffinet, Anais'
'Bijouard, Kajetan'
'Gontard, Geoffrey'
'Chemla, Fabrice'
'Ferreira, Franck'
'Jackowski, Olivier'
'Perez-Luna, Alejandro'

_publ_section_title
;
 Radical Germylzincation of \a-Heteroatom-Substituted Alkynes.
;
_journal_issue 50
_journal_name_full 'Journal of the American Chemical Society'
_journal_page_first 17632
_journal_page_last 17642
_journal_paper_doi 10.1021/jacs.8b09851
_journal_volume 140
_journal_year 2018
_chemical_formula_moiety 'C30 H37 Ge N O3 Si'
_chemical_formula_sum 'C30 H37 Ge N O3 Si'
_chemical_formula_weight 560.28
_space_group_crystal_system monoclinic
_space_group_IT_number 14
_space_group_name_Hall '-P 2yn'
_space_group_name_H-M_alt 'P 1 21/n 1'
_atom_sites_solution_hydrogens geom
_atom_sites_solution_primary dual
_atom_sites_solution_secondary difmap
_audit_creation_method SHELXL-2017/1
_cell_angle_alpha 90
_cell_angle_beta 92.830(3)
_cell_angle_gamma 90
_cell_formula_units_Z 8
_cell_length_a 11.7444(5)
_cell_length_b 15.9338(8)
_cell_length_c 32.3292(16)
_cell_measurement_reflns_used 9991
_cell_measurement_temperature 200(1)
_cell_measurement_theta_max 66.32
_cell_measurement_theta_min 3.95
_cell_volume 6042.5(5)
_computing_cell_refinement 'Bruker SAINT'
_computing_data_collection 'Bruker APEX2'
_computing_data_reduction 'Bruker SAINT'
_computing_molecular_graphics 'SXGRAPH (Farrugia, 2012)'
_computing_publication_material 'WinGX (Farrugia, 2012)'
_computing_structure_refinement 'SHELXL (Sheldrick, 2015)'
_computing_structure_solution 'SHELXT (Sheldrick, 2015)'
_diffrn_ambient_temperature 200(1)
_diffrn_measured_fraction_theta_full 0.978
_diffrn_measured_fraction_theta_max 0.975
_diffrn_measurement_device_type 'Bruker APEX-II CCD'
_diffrn_measurement_method '\f and \w scans'
_diffrn_radiation_source micro-source
_diffrn_radiation_type CuK\a
_diffrn_radiation_wavelength 1.54178
_diffrn_reflns_av_R_equivalents 0.0791
_diffrn_reflns_av_unetI/netI 0.0624
_diffrn_reflns_Laue_measured_fraction_full 0.978
_diffrn_reflns_Laue_measured_fraction_max 0.975
_diffrn_reflns_limit_h_max 10
_diffrn_reflns_limit_h_min -13
_diffrn_reflns_limit_k_max 18
_diffrn_reflns_limit_k_min -18
_diffrn_reflns_limit_l_max 38
_diffrn_reflns_limit_l_min -38
_diffrn_reflns_number 47637
_diffrn_reflns_point_group_measured_fraction_full 0.978
_diffrn_reflns_point_group_measured_fraction_max 0.975
_diffrn_reflns_theta_full 66.500
_diffrn_reflns_theta_max 66.660
_diffrn_reflns_theta_min 2.737
_exptl_absorpt_coefficient_mu 1.981
_exptl_absorpt_correction_T_max 0.899
_exptl_absorpt_correction_T_min 0.528
_exptl_absorpt_correction_type numerical
_exptl_absorpt_process_details
; 
 SADABS : Krause, L., Herbst-Irmer, R., Sheldrick G.M. & Stalke D.,
 J. Appl. Cryst. 48 (2015) 3-10
;
_exptl_crystal_colour colourless
_exptl_crystal_density_diffrn 1.232
_exptl_crystal_density_method 'not measured'
_exptl_crystal_description bar
_exptl_crystal_F_000 2352
_exptl_crystal_size_max 0.6
_exptl_crystal_size_mid 0.1
_exptl_crystal_size_min 0.05
_refine_diff_density_max 0.367
_refine_diff_density_min -0.399
_refine_diff_density_rms 0.076
_refine_ls_extinction_method none
_refine_ls_goodness_of_fit_ref 1.031
_refine_ls_hydrogen_treatment constr
_refine_ls_matrix_type full
_refine_ls_number_parameters 712
_refine_ls_number_reflns 10414
_refine_ls_number_restraints 60
_refine_ls_restrained_S_all 1.029
_refine_ls_R_factor_all 0.0558
_refine_ls_R_factor_gt 0.0455
_refine_ls_shift/su_max 0.000
_refine_ls_shift/su_mean 0.000
_refine_ls_structure_factor_coef Fsqd
_refine_ls_weighting_details 'w=1/[\s^2^(Fo^2^)+(0.0644P)^2^+4.1831P] where P=(Fo^2^+2Fc^2^)/3'
_refine_ls_weighting_scheme calc
_refine_ls_wR_factor_gt 0.1239
_refine_ls_wR_factor_ref 0.1319
_reflns_number_gt 8643
_reflns_number_total 10414
_reflns_threshold_expression 'I > 2\s(I)'
_cod_data_source_file ja8b09851_si_002.cif
_cod_data_source_block Compound_23
_cod_original_sg_symbol_H-M 'P 21/n'
_cod_database_code 4133394
_shelx_shelxl_version_number 2017/1
_shelx_space_group_comment
;
The symmetry employed for this shelxl refinement is uniquely defined
by the following loop, which should always be used as a source of
symmetry information in preference to the above space-group names.
They are only intended as comments.
;

loop_
_space_group_symop_operation_xyz
'x, y, z'
'-x+1/2, y+1/2, -z+1/2'
'-x, -y, -z'
'x-1/2, -y-1/2, z-1/2'

loop_
_atom_site_label
_atom_site_type_symbol
_atom_site_fract_x
_atom_site_fract_y
_atom_site_fract_z
_atom_site_U_iso_or_equiv
_atom_site_adp_type
_atom_site_occupancy
_atom_site_site_symmetry_order
_atom_site_calc_flag
_atom_site_refinement_flags_posn
_atom_site_refinement_flags_adp
_atom_site_refinement_flags_occupancy
_atom_site_disorder_assembly
_atom_site_disorder_group
Ge1 Ge 0.59117(3) 0.18580(2) 0.18081(2) 0.03001(11) Uani 1 1 d . . . . .
Ge2 Ge 0.40896(3) 0.28152(2) 0.39583(2) 0.03059(11) Uani 1 1 d . . . . .
Si2 Si 0.14233(8) 0.17014(6) 0.46475(3) 0.0460(2) Uani 1 1 d . . . . .
O1 O 0.7876(2) 0.28007(14) 0.16219(7) 0.0422(5) Uani 1 1 d . . . . .
O2 O 0.75974(18) -0.02657(16) 0.02737(7) 0.0448(6) Uani 1 1 d . . . . .
O3 O 0.58196(19) -0.02208(18) 0.04919(8) 0.0534(7) Uani 1 1 d . . . . .
O4 O 0.2068(2) 0.24194(13) 0.43738(7) 0.0408(5) Uani 1 1 d . . . . .
O5 O 0.24039(19) 0.65073(14) 0.43938(9) 0.0510(6) Uani 1 1 d . . . . .
O6 O 0.4200(2) 0.61086(16) 0.42920(11) 0.0680(9) Uani 1 1 d . . . . .
N1 N 0.7212(2) 0.06886(17) 0.07532(8) 0.0343(6) Uani 1 1 d . . . . .
N2 N 0.27465(19) 0.51465(15) 0.43093(7) 0.0294(5) Uani 1 1 d . . . . .
C1 C 0.6853(2) 0.1633(2) 0.13333(9) 0.0322(6) Uani 1 1 d . . . . .
C2 C 0.6589(2) 0.09889(19) 0.10849(9) 0.0307(6) Uani 1 1 d . . . . .
H2 H 0.590351 0.069849 0.113653 0.037 Uiso 1 1 calc R U . . .
C3 C 0.8451(3) 0.0741(2) 0.07289(11) 0.0437(8) Uani 1 1 d . . . . .
H3A H 0.884911 0.051891 0.098280 0.052 Uiso 1 1 calc R U . . .
H3B H 0.870101 0.132581 0.068279 0.052 Uiso 1 1 calc R U . . .
C4 C 0.8652(3) 0.0189(2) 0.03553(10) 0.0436(8) Uani 1 1 d . . . . .
H4A H 0.883467 0.053616 0.011337 0.052 Uiso 1 1 calc R U . . .
H4B H 0.929050 -0.020442 0.041693 0.052 Uiso 1 1 calc R U . . .
C5 C 0.6776(3) 0.0048(2) 0.05074(9) 0.0383(7) Uani 1 1 d . . . . .
C6 C 0.7867(3) 0.2211(2) 0.12974(11) 0.0452(8) Uani 1 1 d . . . . .
H6A H 0.858183 0.187984 0.131402 0.054 Uiso 1 1 calc R U . . .
H6B H 0.781582 0.250385 0.102715 0.054 Uiso 1 1 calc R U . . .
C13 C 0.6874(3) 0.16538(19) 0.23086(9) 0.0339(6) Uani 1 1 d . . . . .
C14 C 0.7884(3) 0.1215(3) 0.22855(11) 0.0504(9) Uani 1 1 d . . . . .
H14 H 0.810673 0.102074 0.202363 0.060 Uiso 1 1 calc R U . . .
C15 C 0.8583(4) 0.1052(3) 0.26354(13) 0.0637(11) Uani 1 1 d . . . . .
H15 H 0.927574 0.075237 0.261163 0.076 Uiso 1 1 calc R U . . .
C16 C 0.8267(4) 0.1325(3) 0.30153(13) 0.0623(11) Uani 1 1 d . . . . .
H16 H 0.873788 0.120876 0.325598 0.075 Uiso 1 1 calc R U . . .
C17 C 0.7283(5) 0.1761(3) 0.30475(13) 0.0774(15) Uani 1 1 d . . . . .
H17 H 0.706709 0.195302 0.331056 0.093 Uiso 1 1 calc R U . . .
C18 C 0.6591(4) 0.1926(3) 0.26968(12) 0.0633(11) Uani 1 1 d . . . . .
H18 H 0.590527 0.223272 0.272381 0.076 Uiso 1 1 calc R U . . .
C19 C 0.4640(2) 0.1052(2) 0.18045(9) 0.0331(6) Uani 1 1 d . . . . .
C20 C 0.4822(3) 0.0233(2) 0.19442(10) 0.0440(8) Uani 1 1 d . . . . .
H20 H 0.556790 0.006163 0.203537 0.053 Uiso 1 1 calc R U . . .
C21 C 0.3930(4) -0.0335(3) 0.19518(12) 0.0621(11) Uani 1 1 d . . . . .
H21 H 0.407025 -0.089386 0.204303 0.075 Uiso 1 1 calc R U . . .
C22 C 0.2846(4) -0.0093(3) 0.18282(13) 0.0669(13) Uani 1 1 d . . . . .
H22 H 0.223567 -0.048307 0.183514 0.080 Uiso 1 1 calc R U . . .
C23 C 0.2642(3) 0.0713(3) 0.16943(12) 0.0626(12) Uani 1 1 d . . . . .
H23 H 0.188898 0.088168 0.161078 0.075 Uiso 1 1 calc R U . . .
C24 C 0.3538(3) 0.1286(2) 0.16806(11) 0.0453(8) Uani 1 1 d . . . . .
H24 H 0.339164 0.184157 0.158549 0.054 Uiso 1 1 calc R U . . .
C25 C 0.5206(3) 0.2967(2) 0.17769(11) 0.0415(7) Uani 1 1 d . . . . .
C26 C 0.4602(4) 0.3289(3) 0.20960(13) 0.0687(13) Uani 1 1 d . . . . .
H26 H 0.453787 0.296909 0.234173 0.082 Uiso 1 1 calc R U . . .
C27 C 0.4084(4) 0.4078(4) 0.20643(18) 0.0861(18) Uani 1 1 d . . . . .
H27 H 0.368024 0.429082 0.228915 0.103 Uiso 1 1 calc R U . . .
C28 C 0.4154(4) 0.4538(3) 0.1716(2) 0.0906(18) Uani 1 1 d . . . . .
H28 H 0.380191 0.507446 0.169414 0.109 Uiso 1 1 calc R U . . .
C29 C 0.4729(6) 0.4230(4) 0.1399(3) 0.126(3) Uani 1 1 d . . . . .
H29 H 0.476450 0.454541 0.115063 0.151 Uiso 1 1 calc R U . . .
C30 C 0.5270(5) 0.3455(4) 0.14303(19) 0.093(2) Uani 1 1 d . . . . .
H30 H 0.569420 0.326039 0.120664 0.112 Uiso 1 1 calc R U . . .
C31 C 0.3106(2) 0.36491(18) 0.42038(9) 0.0304(6) Uani 1 1 d . . . . .
C32 C 0.3371(2) 0.44559(18) 0.41743(8) 0.0275(6) Uani 1 1 d . . . . .
H32 H 0.406364 0.458038 0.404725 0.033 Uiso 1 1 calc R U . . .
C33 C 0.1511(2) 0.5183(2) 0.43310(10) 0.0339(6) Uani 1 1 d . . . . .
H33A H 0.124038 0.480127 0.454705 0.041 Uiso 1 1 calc R U . . .
H33B H 0.112282 0.503948 0.406140 0.041 Uiso 1 1 calc R U . . .
C34 C 0.1324(3) 0.6098(2) 0.44431(11) 0.0404(7) Uani 1 1 d . . . . .
H34A H 0.072404 0.635095 0.425681 0.048 Uiso 1 1 calc R U . . .
H34B H 0.109253 0.614808 0.473242 0.048 Uiso 1 1 calc R U . . .
C35 C 0.3214(3) 0.5931(2) 0.43299(12) 0.0423(8) Uani 1 1 d . . . . .
C36 C 0.2084(3) 0.3301(2) 0.44200(11) 0.0435(8) Uani 1 1 d . . . . .
H36A H 0.214192 0.345052 0.471757 0.052 Uiso 1 1 calc R U . . .
H36B H 0.137132 0.354547 0.429607 0.052 Uiso 1 1 calc R U . . .
C37 C 0.2032(4) 0.0701(3) 0.4459(2) 0.100(2) Uani 1 1 d . . . . .
H37A H 0.169994 0.022710 0.460380 0.150 Uiso 1 1 calc R U . . .
H37B H 0.185637 0.064578 0.416025 0.150 Uiso 1 1 calc R U . . .
H37C H 0.286093 0.070257 0.451204 0.150 Uiso 1 1 calc R U . . .
C38 C 0.1808(6) 0.1863(5) 0.52065(15) 0.120(3) Uani 1 1 d . . . . .
H38A H 0.142754 0.143817 0.536996 0.180 Uiso 1 1 calc R U . . .
H38B H 0.263601 0.181163 0.525416 0.180 Uiso 1 1 calc R U . . .
H38C H 0.156459 0.242333 0.528992 0.180 Uiso 1 1 calc R U . . .
C39 C -0.0170(3) 0.1732(2) 0.45459(11) 0.0442(8) Uani 1 1 d . . . . .
C40 C -0.0455(5) 0.1791(5) 0.40784(17) 0.099(2) Uani 1 1 d . . . . .
H40A H -0.010497 0.229731 0.396826 0.149 Uiso 1 1 calc R U . . .
H40B H -0.015932 0.129524 0.394033 0.149 Uiso 1 1 calc R U . . .
H40C H -0.128427 0.181970 0.402796 0.149 Uiso 1 1 calc R U . . .
C41 C -0.0692(5) 0.2498(3) 0.4745(2) 0.0887(17) Uani 1 1 d . . . . .
H41A H -0.035359 0.300879 0.463593 0.133 Uiso 1 1 calc R U . . .
H41B H -0.151725 0.250282 0.468279 0.133 Uiso 1 1 calc R U . . .
H41C H -0.054197 0.247468 0.504615 0.133 Uiso 1 1 calc R U . . .
C42 C -0.0710(4) 0.0947(4) 0.4721(2) 0.100(2) Uani 1 1 d . . . . .
H42A H -0.038318 0.044807 0.459576 0.150 Uiso 1 1 calc R U . . .
H42B H -0.055978 0.093081 0.502192 0.150 Uiso 1 1 calc R U . . .
H42C H -0.153505 0.095895 0.465856 0.150 Uiso 1 1 calc R U . . .
C43 C 0.4781(3) 0.2104(2) 0.43938(10) 0.0355(7) Uani 1 1 d . . . . .
C44 C 0.5067(3) 0.2460(2) 0.47783(11) 0.0483(8) Uani 1 1 d . . . . .
H44 H 0.486966 0.302754 0.482802 0.058 Uiso 1 1 calc R U . . .
C45 C 0.5637(4) 0.2002(3) 0.50912(12) 0.0570(10) Uani 1 1 d . . . . .
H45 H 0.583463 0.225934 0.534989 0.068 Uiso 1 1 calc R U . . .
C46 C 0.5911(3) 0.1175(3) 0.50248(12) 0.0562(10) Uani 1 1 d . . . . .
H46 H 0.629130 0.085709 0.523840 0.067 Uiso 1 1 calc R U . . .
C47 C 0.5633(4) 0.0811(2) 0.46465(13) 0.0571(10) Uani 1 1 d . . . . .
H47 H 0.582624 0.024075 0.460035 0.068 Uiso 1 1 calc R U . . .
C48 C 0.5071(3) 0.1269(2) 0.43311(11) 0.0448(8) Uani 1 1 d . . . . .
H48 H 0.488524 0.100970 0.407186 0.054 Uiso 1 1 calc R U . . .
C49 C 0.5370(3) 0.33944(19) 0.37097(10) 0.0343(6) Uani 1 1 d . . . . .
C50 C 0.6451(3) 0.3427(2) 0.39108(12) 0.0463(8) Uani 1 1 d . . . . .
H50 H 0.656578 0.319357 0.418006 0.056 Uiso 1 1 calc R U . . .
C51 C 0.7359(3) 0.3798(3) 0.37203(15) 0.0618(11) Uani 1 1 d . . . . .
H51 H 0.809080 0.381429 0.385916 0.074 Uiso 1 1 calc R U . . .
C52 C 0.7202(4) 0.4143(3) 0.33309(15) 0.0688(13) Uani 1 1 d . . . . .
H52 H 0.782445 0.439535 0.320096 0.083 Uiso 1 1 calc R U . . .
C53 C 0.6144(4) 0.4121(3) 0.31312(13) 0.0625(11) Uani 1 1 d . . . . .
H53 H 0.603268 0.436563 0.286427 0.075 Uiso 1 1 calc R U . . .
C54 C 0.5236(3) 0.3745(2) 0.33166(11) 0.0457(8) Uani 1 1 d . . . . .
H54 H 0.451160 0.372545 0.317283 0.055 Uiso 1 1 calc R U . . .
C55 C 0.3269(3) 0.22474(19) 0.34941(9) 0.0363(7) Uani 1 1 d . . . . .
C56 C 0.3843(3) 0.1724(2) 0.32292(11) 0.0486(8) Uani 1 1 d . . . . .
H56 H 0.462729 0.160423 0.328627 0.058 Uiso 1 1 calc R U . . .
C57 C 0.3275(4) 0.1373(2) 0.28791(11) 0.0603(11) Uani 1 1 d . . . . .
H57 H 0.367469 0.101203 0.270252 0.072 Uiso 1 1 calc R U . . .
C58 C 0.2152(4) 0.1545(3) 0.27909(12) 0.0612(11) Uani 1 1 d . . . . .
H58 H 0.177295 0.130709 0.255253 0.073 Uiso 1 1 calc R U . . .
C59 C 0.1566(4) 0.2065(3) 0.30467(12) 0.0597(10) Uani 1 1 d . . . . .
H59 H 0.078441 0.218851 0.298456 0.072 Uiso 1 1 calc R U . . .
C60 C 0.2126(3) 0.2409(2) 0.33968(11) 0.0465(8) Uani 1 1 d . . . . .
H60 H 0.171574 0.276270 0.357326 0.056 Uiso 1 1 calc R U . . .
Si1A Si 0.85754(9) 0.37045(7) 0.16685(3) 0.0388(2) Uani 0.85 1 d D . P A 1
C7A C 0.8154(5) 0.4102(4) 0.21786(16) 0.0685(14) Uani 0.85 1 d D . P A 1
H7A H 0.852730 0.464245 0.223656 0.103 Uiso 0.85 1 calc R U P A 1
H7B H 0.732495 0.417542 0.217330 0.103 Uiso 0.85 1 calc R U P A 1
H7C H 0.838744 0.369840 0.239521 0.103 Uiso 0.85 1 calc R U P A 1
C8A C 0.8096(6) 0.4442(4) 0.1247(2) 0.0797(19) Uani 0.85 1 d D . P A 1
H8A H 0.851552 0.497152 0.127887 0.120 Uiso 0.85 1 calc R U P A 1
H8B H 0.824155 0.419252 0.097774 0.120 Uiso 0.85 1 calc R U P A 1
H8C H 0.727737 0.454993 0.126314 0.120 Uiso 0.85 1 calc R U P A 1
C9A C 1.0161(4) 0.3527(3) 0.16600(15) 0.0527(11) Uani 0.85 1 d D . P A 1
C10A C 1.0531(6) 0.2850(5) 0.1969(3) 0.097(3) Uani 0.85 1 d D . P A 1
H10A H 1.029441 0.300699 0.224503 0.145 Uiso 0.85 1 calc R U P A 1
H10B H 1.017634 0.231558 0.188644 0.145 Uiso 0.85 1 calc R U P A 1
H10C H 1.136280 0.279216 0.197514 0.145 Uiso 0.85 1 calc R U P A 1
C11A C 1.0537(6) 0.3273(5) 0.1229(2) 0.094(3) Uani 0.85 1 d D . P A 1
H11A H 1.030140 0.370654 0.102772 0.141 Uiso 0.85 1 calc R U P A 1
H11B H 1.136868 0.321411 0.123707 0.141 Uiso 0.85 1 calc R U P A 1
H11C H 1.018221 0.273753 0.114837 0.141 Uiso 0.85 1 calc R U P A 1
C12A C 1.0772(6) 0.4354(6) 0.1783(3) 0.082(2) Uani 0.85 1 d D . P A 1
H12A H 1.053881 0.479538 0.158522 0.123 Uiso 0.85 1 calc R U P A 1
H12B H 1.056677 0.451925 0.206155 0.123 Uiso 0.85 1 calc R U P A 1
H12C H 1.159889 0.427321 0.177991 0.123 Uiso 0.85 1 calc R U P A 1
Si1B Si 0.9140(7) 0.3154(5) 0.1849(2) 0.0558(17) Uani 0.15 1 d D . P A 2
C7B C 0.874(3) 0.354(2) 0.2367(8) 0.103(13) Uani 0.15 1 d D . P A 2
H7D H 0.941803 0.375141 0.252015 0.154 Uiso 0.15 1 calc R U P A 2
H7E H 0.817255 0.398441 0.233157 0.154 Uiso 0.15 1 calc R U P A 2
H7F H 0.841627 0.307071 0.252148 0.154 Uiso 0.15 1 calc R U P A 2
C8B C 1.036(2) 0.2393(19) 0.1896(10) 0.072(8) Uani 0.15 1 d D . P A 2
H8D H 1.102178 0.266924 0.202959 0.107 Uiso 0.15 1 calc R U P A 2
H8E H 1.013731 0.191110 0.206302 0.107 Uiso 0.15 1 calc R U P A 2
H8F H 1.054198 0.219985 0.161948 0.107 Uiso 0.15 1 calc R U P A 2
C9B C 0.960(3) 0.4062(13) 0.1529(7) 0.085(8) Uani 0.15 1 d D . P A 2
C10B C 0.995(4) 0.376(2) 0.1110(10) 0.108(15) Uani 0.15 1 d D . P A 2
H10D H 0.930632 0.346711 0.096727 0.161 Uiso 0.15 1 calc R U P A 2
H10E H 1.017793 0.423560 0.094334 0.161 Uiso 0.15 1 calc R U P A 2
H10F H 1.059238 0.336631 0.114791 0.161 Uiso 0.15 1 calc R U P A 2
C11B C 0.860(4) 0.470(3) 0.1478(19) 0.18(3) Uani 0.15 1 d D . P A 2
H11D H 0.838712 0.488555 0.175182 0.273 Uiso 0.15 1 calc R U P A 2
H11E H 0.884119 0.517789 0.131597 0.273 Uiso 0.15 1 calc R U P A 2
H11F H 0.794685 0.442270 0.133468 0.273 Uiso 0.15 1 calc R U P A 2
C12B C 1.061(5) 0.452(4) 0.1756(18) 0.15(3) Uani 0.15 1 d D . P A 2
H12D H 1.037432 0.471399 0.202644 0.224 Uiso 0.15 1 calc R U P A 2
H12E H 1.125036 0.412952 0.179513 0.224 Uiso 0.15 1 calc R U P A 2
H12F H 1.083591 0.499882 0.159056 0.224 Uiso 0.15 1 calc R U P A 2

loop_
_atom_site_aniso_label
_atom_site_aniso_U_11
_atom_site_aniso_U_22
_atom_site_aniso_U_33
_atom_site_aniso_U_23
_atom_site_aniso_U_13
_atom_site_aniso_U_12
Ge1 0.02847(18) 0.0329(2) 0.02887(18) -0.00379(13) 0.00309(13) 0.00057(13)
Ge2 0.03395(19) 0.02742(19) 0.03085(19) -0.00096(13) 0.00605(14) 0.00344(13)
Si2 0.0415(5) 0.0447(5) 0.0515(5) 0.0161(4) -0.0009(4) -0.0095(4)
O1 0.0470(13) 0.0439(13) 0.0363(12) -0.0070(10) 0.0078(10) -0.0134(10)
O2 0.0314(11) 0.0669(16) 0.0365(11) -0.0187(11) 0.0057(9) -0.0018(10)
O3 0.0263(12) 0.0796(18) 0.0545(15) -0.0303(13) 0.0034(10) -0.0069(11)
O4 0.0507(13) 0.0299(11) 0.0424(12) 0.0011(9) 0.0089(10) -0.0081(9)
O5 0.0349(12) 0.0316(12) 0.0861(19) -0.0179(12) -0.0016(12) 0.0082(9)
O6 0.0268(13) 0.0373(14) 0.140(3) -0.0185(16) 0.0058(15) -0.0041(10)
N1 0.0219(12) 0.0503(16) 0.0307(12) -0.0086(11) 0.0024(9) -0.0016(10)
N2 0.0206(11) 0.0306(13) 0.0370(13) -0.0057(10) 0.0012(9) 0.0020(9)
C1 0.0272(14) 0.0415(17) 0.0280(14) -0.0020(12) 0.0032(11) -0.0018(12)
C2 0.0205(13) 0.0414(17) 0.0305(14) -0.0022(12) 0.0033(11) 0.0000(11)
C3 0.0243(15) 0.062(2) 0.0455(18) -0.0147(16) 0.0104(13) -0.0047(14)
C4 0.0273(15) 0.063(2) 0.0410(18) -0.0121(16) 0.0098(13) -0.0005(14)
C5 0.0277(16) 0.056(2) 0.0311(15) -0.0107(14) 0.0007(12) 0.0012(13)
C6 0.0451(19) 0.050(2) 0.0417(18) -0.0111(15) 0.0122(15) -0.0140(15)
C13 0.0354(16) 0.0354(16) 0.0305(15) -0.0041(12) -0.0012(12) -0.0036(12)
C14 0.046(2) 0.066(2) 0.0394(18) -0.0051(16) -0.0015(15) 0.0115(17)
C15 0.048(2) 0.083(3) 0.059(2) -0.004(2) -0.0126(18) 0.015(2)
C16 0.069(3) 0.069(3) 0.047(2) -0.0018(19) -0.0229(19) -0.001(2)
C17 0.099(4) 0.096(4) 0.036(2) -0.017(2) -0.011(2) 0.026(3)
C18 0.069(3) 0.084(3) 0.0369(19) -0.0105(19) 0.0023(18) 0.029(2)
C19 0.0307(15) 0.0443(17) 0.0249(13) -0.0094(12) 0.0059(11) -0.0027(12)
C20 0.0444(19) 0.047(2) 0.0403(17) -0.0013(15) 0.0031(14) -0.0049(15)
C21 0.080(3) 0.058(2) 0.049(2) -0.0010(18) 0.008(2) -0.028(2)
C22 0.062(3) 0.091(4) 0.048(2) -0.016(2) 0.0124(19) -0.045(2)
C23 0.0349(19) 0.101(4) 0.051(2) -0.023(2) 0.0024(16) -0.013(2)
C24 0.0373(18) 0.057(2) 0.0417(18) -0.0144(15) 0.0004(14) -0.0007(15)
C25 0.0353(17) 0.0363(17) 0.053(2) -0.0047(15) -0.0012(14) 0.0032(13)
C26 0.081(3) 0.072(3) 0.051(2) -0.012(2) -0.006(2) 0.037(2)
C27 0.083(3) 0.081(4) 0.092(4) -0.043(3) -0.020(3) 0.041(3)
C28 0.070(3) 0.044(3) 0.156(6) 0.004(3) 0.000(3) 0.015(2)
C29 0.129(5) 0.088(4) 0.167(7) 0.072(5) 0.066(5) 0.056(4)
C30 0.096(4) 0.082(4) 0.106(4) 0.045(3) 0.048(3) 0.044(3)
C31 0.0281(14) 0.0302(15) 0.0332(15) -0.0021(12) 0.0062(11) 0.0007(11)
C32 0.0212(13) 0.0338(15) 0.0276(13) -0.0026(11) 0.0026(10) 0.0042(11)
C33 0.0202(14) 0.0415(17) 0.0402(16) -0.0063(13) 0.0029(12) 0.0043(11)
C34 0.0265(15) 0.0442(19) 0.0502(19) -0.0077(15) 0.0000(13) 0.0093(13)
C35 0.0280(16) 0.0334(17) 0.065(2) -0.0118(15) -0.0004(14) 0.0031(12)
C36 0.0468(19) 0.0338(17) 0.052(2) -0.0054(14) 0.0216(16) -0.0054(14)
C37 0.055(3) 0.042(2) 0.206(7) 0.021(3) 0.042(3) 0.0046(19)
C38 0.111(5) 0.198(8) 0.049(3) 0.041(4) -0.025(3) -0.063(5)
C39 0.0393(18) 0.0403(19) 0.054(2) -0.0006(15) 0.0105(15) -0.0023(14)
C40 0.060(3) 0.163(6) 0.074(3) -0.016(4) -0.011(3) 0.004(3)
C41 0.080(3) 0.065(3) 0.124(5) -0.016(3) 0.033(3) 0.012(3)
C42 0.053(3) 0.076(4) 0.172(6) 0.034(4) 0.021(3) -0.012(2)
C43 0.0366(16) 0.0357(17) 0.0345(15) 0.0032(12) 0.0040(13) 0.0025(12)
C44 0.067(2) 0.0340(18) 0.0437(19) 0.0016(14) -0.0015(16) 0.0008(16)
C45 0.073(3) 0.057(2) 0.0400(19) 0.0063(17) -0.0066(18) -0.0037(19)
C46 0.058(2) 0.061(2) 0.049(2) 0.0180(18) -0.0036(17) 0.0112(18)
C47 0.066(2) 0.041(2) 0.064(2) 0.0071(17) 0.0067(19) 0.0187(18)
C48 0.052(2) 0.0379(18) 0.0452(19) -0.0021(14) 0.0052(15) 0.0103(15)
C49 0.0332(16) 0.0316(16) 0.0392(16) -0.0040(12) 0.0128(13) 0.0040(12)
C50 0.0414(19) 0.049(2) 0.0487(19) -0.0062(16) 0.0069(15) 0.0037(15)
C51 0.038(2) 0.071(3) 0.078(3) -0.020(2) 0.0104(19) -0.0096(18)
C52 0.062(3) 0.075(3) 0.073(3) -0.012(2) 0.036(2) -0.022(2)
C53 0.070(3) 0.067(3) 0.053(2) 0.006(2) 0.023(2) -0.011(2)
C54 0.0449(19) 0.046(2) 0.0472(19) 0.0044(15) 0.0122(15) 0.0039(15)
C55 0.0489(19) 0.0303(16) 0.0301(15) 0.0000(12) 0.0065(13) -0.0003(13)
C56 0.064(2) 0.0424(19) 0.0397(18) -0.0034(15) 0.0082(16) 0.0121(16)
C57 0.102(3) 0.043(2) 0.0373(19) -0.0107(15) 0.013(2) 0.007(2)
C58 0.088(3) 0.055(2) 0.0387(19) -0.0037(17) -0.0097(19) -0.013(2)
C59 0.060(2) 0.074(3) 0.045(2) -0.0030(19) -0.0060(18) -0.007(2)
C60 0.052(2) 0.050(2) 0.0376(17) -0.0052(15) 0.0041(15) 0.0017(16)
Si1A 0.0473(6) 0.0344(5) 0.0348(5) -0.0028(4) 0.0035(4) -0.0094(4)
C7A 0.081(4) 0.066(3) 0.060(3) -0.025(3) 0.017(3) -0.012(3)
C8A 0.098(5) 0.061(3) 0.079(4) 0.027(3) -0.016(3) -0.017(3)
C9A 0.046(2) 0.053(3) 0.060(3) -0.008(2) 0.006(2) -0.018(2)
C10A 0.062(4) 0.084(5) 0.141(7) 0.010(5) -0.026(4) 0.000(4)
C11A 0.073(4) 0.114(6) 0.100(5) -0.043(4) 0.043(4) -0.033(4)
C12A 0.064(4) 0.081(5) 0.100(7) -0.023(4) 0.003(4) -0.035(3)
Si1B 0.060(4) 0.059(4) 0.048(4) -0.010(3) 0.002(3) -0.014(3)
C7B 0.13(3) 0.12(3) 0.062(15) -0.052(17) 0.028(19) -0.05(2)
C8B 0.037(14) 0.12(2) 0.058(17) 0.027(18) -0.013(12) -0.001(13)
C9B 0.11(2) 0.057(15) 0.085(16) -0.005(11) 0.020(16) -0.020(12)
C10B 0.15(4) 0.08(3) 0.097(18) -0.016(17) 0.05(2) -0.06(2)
C11B 0.17(4) 0.13(5) 0.25(7) 0.08(4) 0.10(4) 0.05(3)
C12B 0.19(5) 0.17(6) 0.09(4) 0.00(3) 0.02(3) -0.12(4)

loop_
_atom_type_symbol
_atom_type_description
_atom_type_scat_dispersion_real
_atom_type_scat_dispersion_imag
_atom_type_scat_source
C C 0.0181 0.0091 'International Tables Vol C Tables 4.2.6.8 and 6.1.1.4'
H H 0.0000 0.0000 'International Tables Vol C Tables 4.2.6.8 and 6.1.1.4'
N N 0.0311 0.0180 'International Tables Vol C Tables 4.2.6.8 and 6.1.1.4'
O O 0.0492 0.0322 'International Tables Vol C Tables 4.2.6.8 and 6.1.1.4'
Si Si 0.2541 0.3302 'International Tables Vol C Tables 4.2.6.8 and 6.1.1.4'
Ge Ge -1.0885 0.8855 'International Tables Vol C Tables 4.2.6.8 and 6.1.1.4'

loop_
_geom_angle_atom_site_label_1
_geom_angle_atom_site_label_2
_geom_angle_atom_site_label_3
_geom_angle
C25 Ge1 C13 114.85(14)
C25 Ge1 C1 112.21(14)
C13 Ge1 C1 106.93(13)
C25 Ge1 C19 105.66(13)
C13 Ge1 C19 107.68(13)
C1 Ge1 C19 109.35(12)
C43 Ge2 C31 109.55(13)
C43 Ge2 C55 117.02(13)
C31 Ge2 C55 110.25(13)
C43 Ge2 C49 105.53(13)
C31 Ge2 C49 109.01(12)
C55 Ge2 C49 105.06(13)
O4 Si2 C38 109.2(2)
O4 Si2 C37 102.90(19)
C38 Si2 C37 111.0(4)
O4 Si2 C39 111.49(15)
C38 Si2 C39 111.0(2)
C37 Si2 C39 111.0(2)
C6 O1 Si1A 129.2(2)
C6 O1 Si1B 120.8(3)
C5 O2 C4 110.0(2)
C36 O4 Si2 129.5(2)
C35 O5 C34 109.9(2)
C5 N1 C2 119.9(2)
C5 N1 C3 110.7(2)
C2 N1 C3 125.1(2)
C35 N2 C32 121.2(2)
C35 N2 C33 111.1(2)
C32 N2 C33 125.6(2)
C2 C1 C6 125.7(3)
C2 C1 Ge1 119.2(2)
C6 C1 Ge1 115.0(2)
C1 C2 N1 127.3(3)
N1 C3 C4 101.7(2)
O2 C4 C3 105.6(2)
O3 C5 O2 122.5(3)
O3 C5 N1 127.5(3)
O2 C5 N1 110.0(3)
O1 C6 C1 109.0(3)
C14 C13 C18 116.9(3)
C14 C13 Ge1 120.2(2)
C18 C13 Ge1 122.9(3)
C13 C14 C15 121.6(3)
C16 C15 C14 119.7(4)
C17 C16 C15 120.0(4)
C16 C17 C18 120.1(4)
C13 C18 C17 121.7(4)
C24 C19 C20 118.2(3)
C24 C19 Ge1 121.5(3)
C20 C19 Ge1 120.3(2)
C21 C20 C19 120.8(4)
C22 C21 C20 120.2(4)
C21 C22 C23 120.0(4)
C22 C23 C24 120.1(4)
C19 C24 C23 120.6(4)
C30 C25 C26 116.9(4)
C30 C25 Ge1 121.1(3)
C26 C25 Ge1 122.0(3)
C25 C26 C27 121.2(5)
C28 C27 C26 120.4(5)
C29 C28 C27 119.3(5)
C28 C29 C30 120.9(6)
C25 C30 C29 121.4(5)
C32 C31 C36 125.3(3)
C32 C31 Ge2 118.9(2)
C36 C31 Ge2 115.7(2)
C31 C32 N2 127.5(3)
N2 C33 C34 101.8(2)
O5 C34 C33 105.6(2)
O6 C35 O5 123.0(3)
O6 C35 N2 126.6(3)
O5 C35 N2 110.3(3)
O4 C36 C31 108.7(2)
C42 C39 C41 108.4(4)
C42 C39 C40 110.0(4)
C41 C39 C40 107.1(4)
C42 C39 Si2 110.0(3)
C41 C39 Si2 111.3(3)
C40 C39 Si2 109.9(3)
C48 C43 C44 118.0(3)
C48 C43 Ge2 123.1(2)
C44 C43 Ge2 118.7(2)
C45 C44 C43 121.5(3)
C46 C45 C44 119.8(4)
C45 C46 C47 119.6(3)
C46 C47 C48 120.8(4)
C43 C48 C47 120.3(3)
C54 C49 C50 118.0(3)
C54 C49 Ge2 120.5(3)
C50 C49 Ge2 121.4(3)
C51 C50 C49 120.6(4)
C52 C51 C50 120.3(4)
C53 C52 C51 119.8(4)
C52 C53 C54 120.4(4)
C53 C54 C49 121.0(4)
C60 C55 C56 117.6(3)
C60 C55 Ge2 121.4(2)
C56 C55 Ge2 120.8(3)
C55 C56 C57 120.7(4)
C58 C57 C56 120.3(4)
C57 C58 C59 120.2(4)
C58 C59 C60 119.6(4)
C55 C60 C59 121.6(3)
O1 Si1A C7A 103.0(2)
O1 Si1A C8A 110.5(2)
C7A Si1A C8A 110.5(3)
O1 Si1A C9A 110.65(17)
C7A Si1A C9A 111.8(2)
C8A Si1A C9A 110.3(3)
C10A C9A C11A 108.9(6)
C10A C9A C12A 108.8(6)
C11A C9A C12A 107.9(5)
C10A C9A Si1A 110.4(4)
C11A C9A Si1A 112.4(4)
C12A C9A Si1A 108.4(4)
O1 Si1B C7B 103.9(13)
O1 Si1B C9B 106.4(10)
C7B Si1B C9B 109.7(13)
O1 Si1B C8B 117.4(12)
C7B Si1B C8B 111.3(15)
C9B Si1B C8B 107.8(13)
C10B C9B C12B 110(2)
C10B C9B C11B 111(2)
C12B C9B C11B 108(2)
C10B C9B Si1B 110.1(17)
C12B C9B Si1B 110(2)
C11B C9B Si1B 109.0(19)

loop_
_geom_bond_atom_site_label_1
_geom_bond_atom_site_label_2
_geom_bond_distance
Ge1 C25 1.953(3)
Ge1 C13 1.955(3)
Ge1 C1 1.968(3)
Ge1 C19 1.970(3)
Ge2 C43 1.953(3)
Ge2 C31 1.955(3)
Ge2 C55 1.964(3)
Ge2 C49 1.969(3)
Si2 O4 1.653(2)
Si2 C38 1.859(5)
Si2 C37 1.863(5)
Si2 C39 1.885(4)
O1 C6 1.408(4)
O1 Si1A 1.661(2)
O1 Si1B 1.718(7)
O2 C5 1.350(4)
O2 C4 1.448(4)
O3 C5 1.201(4)
O4 C36 1.413(4)
O5 C35 1.346(4)
O5 C34 1.442(4)
O6 C35 1.204(4)
N1 C5 1.377(4)
N1 C2 1.411(4)
N1 C3 1.464(4)
N2 C35 1.365(4)
N2 C32 1.404(4)
N2 C33 1.457(3)
C1 C2 1.330(4)
C1 C6 1.515(4)
C3 C4 1.522(4)
C13 C14 1.382(5)
C13 C18 1.384(5)
C14 C15 1.389(5)
C15 C16 1.371(6)
C16 C17 1.357(7)
C17 C18 1.387(6)
C19 C24 1.387(5)
C19 C20 1.394(5)
C20 C21 1.385(5)
C21 C22 1.371(7)
C22 C23 1.373(7)
C23 C24 1.395(6)
C25 C30 1.369(6)
C25 C26 1.379(5)
C26 C27 1.398(6)
C27 C28 1.351(8)
C28 C29 1.347(9)
C29 C30 1.389(7)
C31 C32 1.327(4)
C31 C36 1.522(4)
C33 C34 1.522(4)
C39 C42 1.523(6)
C39 C41 1.524(6)
C39 C40 1.535(6)
C43 C48 1.390(5)
C43 C44 1.392(5)
C44 C45 1.391(5)
C45 C46 1.376(6)
C46 C47 1.378(6)
C47 C48 1.394(5)
C49 C54 1.390(5)
C49 C50 1.399(5)
C50 C51 1.390(5)
C51 C52 1.378(7)
C52 C53 1.373(7)
C53 C54 1.384(5)
C55 C60 1.388(5)
C55 C56 1.393(5)
C56 C57 1.402(5)
C57 C58 1.364(6)
C58 C59 1.379(6)
C59 C60 1.393(5)
Si1A C7A 1.857(5)
Si1A C8A 1.865(6)
Si1A C9A 1.885(5)
C9A C10A 1.518(9)
C9A C11A 1.535(7)
C9A C12A 1.544(7)
Si1B C7B 1.863(16)
Si1B C9B 1.872(16)
Si1B C8B 1.873(18)
C9B C10B 1.52(2)
C9B C12B 1.544(19)
C9B C11B 1.55(2)
